data_2233194
loop_
_publ_author_name
'Yang, Yu'
'Gao, Po'
'Yang, Jing-Lin'
'Hou, Hai-Ge'
'Gao, Ting'

_publ_section_title
;
 <i>catena</i>-Poly[[bis(\m-2-formyl-6-methoxyphenolato-1:2\k^4^<i>O</i>^1^,<i>O</i>^6^:<i>O</i>^1^,<i>O</i>^2^)copper(II)sodium]-\m-tetrafluoridoborate-1:1'\k^2^<i>F</i>:<i>F</i>']
;
_journal_coeditor_code HY2490
_journal_issue 1
_journal_name_full 'Acta Crystallographica Section E'
_journal_page_first m37
_journal_paper_doi 10.1107/S1600536811051713
_journal_volume 68
_journal_year 2012
_chemical_formula_iupac '[Cu Na (B F4) (C8 H7 O3)2]'
_chemical_formula_moiety 'C16 H14 B Cu F4 Na O6'
_chemical_formula_sum 'C16 H14 B Cu F4 Na O6'
_chemical_formula_weight 475.62
_chemical_name_systematic
;
<i>catena</i>-Poly[[bis(\m-2-formyl-6-methoxyphenolato-
1:2\k^4^<i>O</i>^1^,<i>O</i>^6^:<i>O</i>^1^,<i>O</i>^2^)copper(II)sodium]-
\m-tetrafluoridoborate-1:1'\k^2^<i>F</i>:<i>F</i>']
;
_space_group_IT_number 14
_symmetry_cell_setting monoclinic
_symmetry_space_group_name_Hall '-P 2ybc'
_symmetry_space_group_name_H-M 'P 1 21/c 1'
_atom_sites_solution_hydrogens geom
_atom_sites_solution_primary direct
_atom_sites_solution_secondary difmap
_cell_angle_alpha 90.00
_cell_angle_beta 105.16(3)
_cell_angle_gamma 90.00
_cell_formula_units_Z 4
_cell_length_a 9.932(2)
_cell_length_b 19.349(4)
_cell_length_c 9.940(2)
_cell_measurement_reflns_used 9827
_cell_measurement_temperature 293(2)
_cell_measurement_theta_max 27.46
_cell_measurement_theta_min 2.99
_cell_volume 1843.7(7)
_computing_cell_refinement 'RAPID-AUTO (Rigaku, 1998)'
_computing_data_collection 'RAPID-AUTO (Rigaku, 1998)'
_computing_data_reduction 'CrystalStructure (Rigaku/MSC, 2002)'
_computing_molecular_graphics 'DIAMOND (Brandenburg, 1999)'
_computing_publication_material 'SHELXTL (Sheldrick, 2008)'
_computing_structure_refinement 'SHELXL97 (Sheldrick, 2008)'
_computing_structure_solution 'SHELXS97 (Sheldrick, 2008)'
_diffrn_ambient_temperature 293(2)
_diffrn_measured_fraction_theta_full 0.993
_diffrn_measured_fraction_theta_max 0.993
_diffrn_measurement_device_type 'Rigaku R-AXIS RAPID'
_diffrn_measurement_method '\w scans'
_diffrn_radiation_monochromator graphite
_diffrn_radiation_source 'fine-focus sealed tube'
_diffrn_radiation_type MoK\a
_diffrn_radiation_wavelength 0.71073
_diffrn_reflns_av_R_equivalents 0.0995
_diffrn_reflns_av_sigmaI/netI 0.0854
_diffrn_reflns_limit_h_max 12
_diffrn_reflns_limit_h_min -12
_diffrn_reflns_limit_k_max 25
_diffrn_reflns_limit_k_min -25
_diffrn_reflns_limit_l_max 12
_diffrn_reflns_limit_l_min -11
_diffrn_reflns_number 17729
_diffrn_reflns_theta_full 27.47
_diffrn_reflns_theta_max 27.47
_diffrn_reflns_theta_min 2.99
_exptl_absorpt_coefficient_mu 1.279
_exptl_absorpt_correction_T_max 0.8196
_exptl_absorpt_correction_T_min 0.7785
_exptl_absorpt_correction_type multi-scan
_exptl_absorpt_process_details '(ABSCOR; Higashi, 1995)'
_exptl_crystal_colour colorless
_exptl_crystal_density_diffrn 1.714
_exptl_crystal_density_method 'not measured'
_exptl_crystal_description block
_exptl_crystal_F_000 956
_exptl_crystal_size_max 0.21
_exptl_crystal_size_mid 0.18
_exptl_crystal_size_min 0.16
_refine_diff_density_max 0.503
_refine_diff_density_min -0.343
_refine_ls_extinction_method none
_refine_ls_goodness_of_fit_ref 1.044
_refine_ls_hydrogen_treatment constr
_refine_ls_matrix_type full
_refine_ls_number_parameters 292
_refine_ls_number_reflns 4201
_refine_ls_number_restraints 30
_refine_ls_restrained_S_all 1.066
_refine_ls_R_factor_all 0.1308
_refine_ls_R_factor_gt 0.0611
_refine_ls_shift/su_max 0.000
_refine_ls_shift/su_mean 0.000
_refine_ls_structure_factor_coef Fsqd
_refine_ls_weighting_details 'calc w=1/[\s^2^(Fo^2^)+(0.0582P)^2^] where P=(Fo^2^+2Fc^2^)/3'
_refine_ls_weighting_scheme calc
_refine_ls_wR_factor_gt 0.1196
_refine_ls_wR_factor_ref 0.1428
_reflns_number_gt 2278
_reflns_number_total 4201
_reflns_threshold_expression I>2\s(I)
_cod_data_source_file hy2490.cif
_cod_data_source_block I
_cod_original_sg_symbol_H-M 'P 21/c'
_cod_database_code 2233194
_cod_database_fobs_code 2233194

loop_
_symmetry_equiv_pos_as_xyz
'x, y, z'
'-x, y+1/2, -z+1/2'
'-x, -y, -z'
'x, -y-1/2, z-1/2'

loop_
_atom_site_type_symbol
_atom_site_label
_atom_site_fract_x
_atom_site_fract_y
_atom_site_fract_z
_atom_site_U_iso_or_equiv
_atom_site_adp_type
_atom_site_calc_flag
_atom_site_refinement_flags
_atom_site_occupancy
_atom_site_symmetry_multiplicity
_atom_site_disorder_assembly
_atom_site_disorder_group
F F1' 0.821(3) 0.8431(15) 0.453(4) 0.135(10) Uani d PU 0.210(11) 1 A 2
F F2' 0.979(4) 0.8027(19) 0.428(4) 0.174(14) Uani d PU 0.210(11) 1 A 2
F F3' 0.874(2) 0.7798(9) 0.6030(15) 0.075(6) Uani d PU 0.210(11) 1 A 2
F F1 0.7789(9) 0.8066(5) 0.5476(9) 0.144(3) Uani d PU 0.790(11) 1 A 1
F F2 0.8679(9) 0.8364(4) 0.3784(7) 0.132(3) Uani d PU 0.790(11) 1 A 1
F F3 0.9995(6) 0.7795(3) 0.5612(7) 0.131(3) Uani d P 0.790(11) 1 A 1
F F4 0.8288(4) 0.72587(18) 0.4087(4) 0.1037(13) Uani d . 1 1 . .
B B1 0.8662(8) 0.7866(3) 0.4740(7) 0.0628(17) Uani d . 1 1 . .
C C1 1.1275(4) 0.9403(3) 0.8798(5) 0.0456(11) Uani d . 1 1 . .
C C2 1.2649(5) 0.9573(3) 0.9383(5) 0.0550(13) Uani d . 1 1 . .
H H2 1.3310 0.9224 0.9656 0.066 Uiso calc R 1 1 . .
C C3 1.3060(5) 1.0264(3) 0.9568(5) 0.0615(14) Uani d . 1 1 . .
H H3 1.3991 1.0372 0.9971 0.074 Uiso calc R 1 1 . .
C C4 1.2118(5) 1.0780(3) 0.9166(5) 0.0549(13) Uani d . 1 1 . .
H H4 1.2412 1.1238 0.9266 0.066 Uiso calc R 1 1 . .
C C5 1.0682(4) 1.0625(2) 0.8591(4) 0.0427(11) Uani d . 1 1 . .
C C6 1.0246(4) 0.9926(2) 0.8378(4) 0.0402(10) Uani d . 1 1 . .
C C7 0.9744(5) 1.1182(3) 0.8252(4) 0.0503(12) Uani d . 1 1 A .
H H7 1.0138 1.1621 0.8362 0.060 Uiso calc R 1 1 . .
C C8 1.1712(5) 0.8188(3) 0.8887(6) 0.0687(15) Uani d . 1 1 . .
H H8A 1.2427 0.8250 0.8409 0.103 Uiso calc R 1 1 . .
H H8B 1.1231 0.7761 0.8600 0.103 Uiso calc R 1 1 . .
H H8C 1.2127 0.8178 0.9875 0.103 Uiso calc R 1 1 . .
C C9 0.4449(5) 0.8729(3) 0.6389(5) 0.0559(13) Uani d . 1 1 . .
C C10 0.3042(5) 0.8629(3) 0.5859(5) 0.0650(15) Uani d . 1 1 . .
H H10 0.2700 0.8181 0.5687 0.078 Uiso calc R 1 1 . .
C C11 0.2110(5) 0.9186(3) 0.5569(5) 0.0659(16) Uani d . 1 1 . .
H H11 0.1160 0.9107 0.5212 0.079 Uiso calc R 1 1 . .
C C12 0.2593(5) 0.9832(3) 0.5809(5) 0.0621(15) Uani d . 1 1 . .
H H12 0.1971 1.0201 0.5627 0.075 Uiso calc R 1 1 . .
C C13 0.4038(5) 0.9963(3) 0.6338(4) 0.0477(12) Uani d . 1 1 . .
C C14 0.4998(4) 0.9407(2) 0.6613(4) 0.0435(11) Uani d . 1 1 . .
C C15 0.4493(5) 1.0659(3) 0.6616(5) 0.0598(14) Uani d . 1 1 A .
H H15 0.3793 1.0992 0.6435 0.072 Uiso calc R 1 1 . .
C C16 0.5011(7) 0.7525(3) 0.6450(9) 0.120(3) Uani d . 1 1 . .
H H16A 0.4328 0.7411 0.6941 0.180 Uiso calc R 1 1 . .
H H16B 0.5804 0.7225 0.6753 0.180 Uiso calc R 1 1 . .
H H16C 0.4614 0.7465 0.5467 0.180 Uiso calc R 1 1 . .
Cu Cu1 0.73679(5) 1.03129(3) 0.74231(6) 0.0460(2) Uani d . 1 1 A .
Na Na1 0.80631(19) 0.85912(9) 0.75096(19) 0.0555(5) Uani d . 1 1 . .
O O1 1.0749(3) 0.87466(17) 0.8560(3) 0.0542(8) Uani d . 1 1 A .
O O2 0.8957(3) 0.97361(15) 0.7830(3) 0.0468(8) Uani d . 1 1 A .
O O3 0.8430(3) 1.11575(16) 0.7817(3) 0.0538(8) Uani d . 1 1 . .
O O4 0.5441(3) 0.82251(18) 0.6728(4) 0.0732(11) Uani d . 1 1 A .
O O5 0.6356(3) 0.94771(15) 0.7049(3) 0.0482(8) Uani d . 1 1 A .
O O6 0.5707(3) 1.08808(17) 0.7071(3) 0.0589(9) Uani d . 1 1 . .

loop_
_atom_site_aniso_label
_atom_site_aniso_U_11
_atom_site_aniso_U_22
_atom_site_aniso_U_33
_atom_site_aniso_U_12
_atom_site_aniso_U_13
_atom_site_aniso_U_23
F1' 0.144(13) 0.108(12) 0.148(14) 0.046(9) 0.031(9) 0.023(9)
F2' 0.165(16) 0.181(17) 0.184(17) -0.004(10) 0.061(10) -0.001(10)
F3' 0.108(11) 0.074(9) 0.043(7) 0.021(8) 0.021(7) -0.014(6)
F1 0.160(6) 0.160(6) 0.149(6) -0.009(5) 0.106(5) -0.052(5)
F2 0.175(6) 0.118(5) 0.116(4) 0.009(4) 0.058(4) 0.059(4)
F3 0.110(5) 0.084(4) 0.151(6) -0.006(3) -0.051(4) 0.006(3)
F4 0.133(3) 0.070(3) 0.095(3) -0.002(2) 0.008(2) -0.034(2)
B1 0.083(4) 0.038(3) 0.068(4) 0.008(3) 0.020(4) 0.009(3)
C1 0.044(2) 0.049(3) 0.044(2) 0.003(2) 0.010(2) 0.006(2)
C2 0.047(3) 0.063(4) 0.053(3) 0.006(2) 0.010(2) 0.003(3)
C3 0.041(2) 0.082(4) 0.061(3) -0.009(3) 0.014(2) -0.006(3)
C4 0.050(3) 0.063(4) 0.052(3) -0.018(3) 0.015(2) -0.010(3)
C5 0.045(2) 0.046(3) 0.037(2) -0.006(2) 0.013(2) -0.001(2)
C6 0.043(2) 0.042(3) 0.035(2) -0.007(2) 0.0077(19) -0.0005(19)
C7 0.063(3) 0.039(3) 0.048(3) -0.008(2) 0.012(2) -0.005(2)
C8 0.073(3) 0.052(3) 0.079(4) 0.022(3) 0.017(3) 0.008(3)
C9 0.047(3) 0.062(4) 0.055(3) -0.011(2) 0.007(2) -0.006(3)
C10 0.055(3) 0.074(4) 0.069(3) -0.018(3) 0.021(3) -0.012(3)
C11 0.042(3) 0.095(5) 0.060(3) -0.014(3) 0.012(2) 0.000(3)
C12 0.041(3) 0.089(5) 0.054(3) 0.007(3) 0.008(2) 0.010(3)
C13 0.046(2) 0.055(3) 0.040(2) -0.003(2) 0.009(2) -0.001(2)
C14 0.043(2) 0.050(3) 0.036(2) -0.002(2) 0.007(2) -0.005(2)
C15 0.049(3) 0.064(4) 0.062(3) 0.014(3) 0.007(2) 0.002(3)
C16 0.079(4) 0.054(4) 0.212(8) -0.016(3) 0.010(5) -0.023(5)
Cu1 0.0427(3) 0.0384(3) 0.0514(3) -0.0002(3) 0.0023(2) -0.0014(3)
Na1 0.0595(10) 0.0392(11) 0.0616(11) -0.0008(9) 0.0046(9) 0.0018(9)
O1 0.0483(17) 0.041(2) 0.068(2) 0.0085(15) 0.0063(15) 0.0036(16)
O2 0.0418(15) 0.0359(17) 0.0562(18) -0.0042(14) 0.0011(14) -0.0001(15)
O3 0.0541(19) 0.042(2) 0.058(2) -0.0009(15) 0.0031(16) 0.0009(15)
O4 0.055(2) 0.045(2) 0.110(3) -0.0091(17) 0.0063(19) -0.014(2)
O5 0.0379(15) 0.0449(19) 0.0561(19) -0.0041(13) 0.0019(14) -0.0034(15)
O6 0.0485(18) 0.049(2) 0.074(2) 0.0037(16) 0.0064(17) -0.0013(18)

loop_
_atom_type_symbol
_atom_type_description
_atom_type_scat_dispersion_real
_atom_type_scat_dispersion_imag
_atom_type_scat_source
C C 0.0033 0.0016 'International Tables Vol C Tables 4.2.6.8 and 6.1.1.4'
H H 0.0000 0.0000 'International Tables Vol C Tables 4.2.6.8 and 6.1.1.4'
Cu Cu 0.3201 1.2651 'International Tables Vol C Tables 4.2.6.8 and 6.1.1.4'
Na Na 0.0362 0.0249 'International Tables Vol C Tables 4.2.6.8 and 6.1.1.4'
O O 0.0106 0.0060 'International Tables Vol C Tables 4.2.6.8 and 6.1.1.4'
B B 0.0013 0.0007 'International Tables Vol C Tables 4.2.6.8 and 6.1.1.4'
F F 0.0171 0.0103 'International Tables Vol C Tables 4.2.6.8 and 6.1.1.4'

loop_
_geom_angle_atom_site_label_1
_geom_angle_atom_site_label_2
_geom_angle_atom_site_label_3
_geom_angle_site_symmetry_1
_geom_angle_site_symmetry_3
_geom_angle
B1 F3' Na1 . . 127.8(12)
B1 F1 Na1 . . 133.9(6)
B1 F4 Na1 . 4_575 160.3(4)
F1' B1 F3' . . 101(2)
F1' B1 F2' . . 92(2)
F3' B1 F2' . . 121.7(19)
F1' B1 F4 . . 132.8(15)
F3' B1 F4 . . 109.5(10)
F4 B1 F2' . . 100.8(15)
F1 B1 F2 . . 107.9(7)
F4 B1 F2 . . 109.6(6)
F1 B1 F3 . . 109.8(7)
F4 B1 F3 . . 108.3(5)
F2 B1 F3 . . 108.9(6)
F1 B1 F4 . . 112.4(7)
O1 C1 C2 . . 125.9(4)
O1 C1 C6 . . 113.4(4)
C2 C1 C6 . . 120.7(5)
C1 C2 C3 . . 120.5(5)
C1 C2 H2 . . 119.7
C3 C2 H2 . . 119.7
C4 C3 C2 . . 120.7(4)
C4 C3 H3 . . 119.6
C2 C3 H3 . . 119.6
C3 C4 C5 . . 120.4(5)
C3 C4 H4 . . 119.8
C5 C4 H4 . . 119.8
C7 C5 C6 . . 122.5(4)
C7 C5 C4 . . 117.8(4)
C6 C5 C4 . . 119.7(4)
O2 C6 C5 . . 124.0(4)
O2 C6 C1 . . 118.2(4)
C5 C6 C1 . . 117.8(4)
O3 C7 C5 . . 127.8(4)
O3 C7 H7 . . 116.1
C5 C7 H7 . . 116.1
O1 C8 H8A . . 109.5
O1 C8 H8B . . 109.5
H8A C8 H8B . . 109.5
O1 C8 H8C . . 109.5
H8A C8 H8C . . 109.5
H8B C8 H8C . . 109.5
O4 C9 C10 . . 126.1(5)
O4 C9 C14 . . 113.6(4)
C10 C9 C14 . . 120.2(5)
C9 C10 C11 . . 121.4(5)
C9 C10 H10 . . 119.3
C11 C10 H10 . . 119.3
C12 C11 C10 . . 119.7(5)
C12 C11 H11 . . 120.1
C10 C11 H11 . . 120.1
C11 C12 C13 . . 120.9(5)
C11 C12 H12 . . 119.5
C13 C12 H12 . . 119.5
C14 C13 C12 . . 120.1(5)
C14 C13 C15 . . 121.2(4)
C12 C13 C15 . . 118.7(5)
O5 C14 C9 . . 117.9(4)
O5 C14 C13 . . 124.6(4)
C9 C14 C13 . . 117.5(4)
O6 C15 C13 . . 128.5(5)
O6 C15 H15 . . 115.7
C13 C15 H15 . . 115.7
O4 C16 H16A . . 109.5
O4 C16 H16B . . 109.5
H16A C16 H16B . . 109.5
O4 C16 H16C . . 109.5
H16A C16 H16C . . 109.5
H16B C16 H16C . . 109.5
O2 Cu1 O5 . . 84.72(13)
O2 Cu1 O3 . . 94.30(13)
O5 Cu1 O3 . . 179.02(12)
O2 Cu1 O6 . . 177.29(14)
O5 Cu1 O6 . . 93.78(13)
O3 Cu1 O6 . . 87.19(13)
O2 Cu1 Na1 . . 42.47(9)
O5 Cu1 Na1 . . 42.27(9)
O3 Cu1 Na1 . . 136.76(10)
O6 Cu1 Na1 . . 135.94(11)
F1 Na1 F4 . 4_576 105.5(3)
F1 Na1 F3' . . 27.6(4)
F4 Na1 F3' 4_576 . 88.1(4)
F1 Na1 O5 . . 104.2(3)
F4 Na1 O5 4_576 . 126.93(16)
F3' Na1 O5 . . 131.4(5)
F1 Na1 O2 . . 120.2(3)
F4 Na1 O2 4_576 . 128.62(14)
F3' Na1 O2 . . 122.4(5)
O5 Na1 O2 . . 64.85(11)
F1 Na1 O4 . . 74.3(2)
F4 Na1 O4 4_576 . 85.33(15)
F3' Na1 O4 . . 93.7(6)
O5 Na1 O4 . . 62.07(11)
O2 Na1 O4 . . 126.91(13)
F1 Na1 O1 . . 106.6(2)
F4 Na1 O1 4_576 . 84.28(14)
F3' Na1 O1 . . 83.9(6)
O5 Na1 O1 . . 126.69(12)
O2 Na1 O1 . . 62.17(10)
O4 Na1 O1 . . 169.41(13)
F1 Na1 Cu1 . . 116.8(3)
F4 Na1 Cu1 4_576 . 135.96(13)
F3' Na1 Cu1 . . 135.7(4)
O5 Na1 Cu1 . . 32.42(7)
O2 Na1 Cu1 . . 32.44(7)
O4 Na1 Cu1 . . 94.48(10)
O1 Na1 Cu1 . . 94.40(9)
C1 O1 C8 . . 117.4(4)
C1 O1 Na1 . . 118.6(2)
C8 O1 Na1 . . 124.0(3)
C6 O2 Cu1 . . 126.6(3)
C6 O2 Na1 . . 127.5(3)
Cu1 O2 Na1 . . 105.09(12)
C7 O3 Cu1 . . 124.2(3)
C9 O4 C16 . . 118.2(4)
C9 O4 Na1 . . 118.6(3)
C16 O4 Na1 . . 122.6(3)
C14 O5 Cu1 . . 127.0(3)
C14 O5 Na1 . . 127.7(3)
Cu1 O5 Na1 . . 105.31(13)
C15 O6 Cu1 . . 124.6(3)

loop_
_geom_bond_atom_site_label_1
_geom_bond_atom_site_label_2
_geom_bond_site_symmetry_2
_geom_bond_distance
_geom_bond_publ_flag
F1' B1 . 1.18(3) ?
F2' B1 . 1.35(3) ?
F3' B1 . 1.270(16) ?
F1 B1 . 1.331(9) ?
F2 B1 . 1.357(9) ?
F3 B1 . 1.387(8) ?
F4 B1 . 1.346(7) ?
C1 O1 . 1.370(5) ?
C1 C2 . 1.376(6) ?
C1 C6 . 1.422(6) ?
C2 C3 . 1.397(7) ?
C2 H2 . 0.9300 ?
C3 C4 . 1.354(7) ?
C3 H3 . 0.9300 ?
C4 C5 . 1.423(6) ?
C4 H4 . 0.9300 ?
C5 C7 . 1.407(6) ?
C5 C6 . 1.418(6) ?
C6 O2 . 1.306(5) ?
C7 O3 . 1.263(5) ?
C7 H7 . 0.9300 ?
C8 O1 . 1.423(5) ?
C8 H8A . 0.9600 ?
C8 H8B . 0.9600 ?
C8 H8C . 0.9600 ?
C9 O4 . 1.364(6) ?
C9 C10 . 1.373(6) ?
C9 C14 . 1.415(6) ?
C10 C11 . 1.400(7) ?
C10 H10 . 0.9300 ?
C11 C12 . 1.339(8) ?
C11 H11 . 0.9300 ?
C12 C13 . 1.416(6) ?
C12 H12 . 0.9300 ?
C13 C14 . 1.415(6) ?
C13 C15 . 1.425(7) ?
C14 O5 . 1.311(5) ?
C15 O6 . 1.248(5) ?
C15 H15 . 0.9300 ?
C16 O4 . 1.426(6) ?
C16 H16A . 0.9600 ?
C16 H16B . 0.9600 ?
C16 H16C . 0.9600 ?
Cu1 O2 . 1.888(3) yes
Cu1 O3 . 1.929(3) yes
Cu1 O5 . 1.889(3) yes
Cu1 O6 . 1.936(3) yes
Cu1 Na1 . 3.399(2) ?
Na1 O1 . 2.615(3) yes
Na1 O2 . 2.377(3) yes
Na1 O4 . 2.614(4) yes
Na1 O5 . 2.370(3) yes
Na1 F1 . 2.215(7) yes
Na1 F3' . 2.344(17) yes
Na1 F4 4_576 2.243(4) yes
